data_7061595
loop_
_publ_author_name
'Gupta, Sunil K.'
'Banerjee, Shreya'
'Prabhakaran, Erode N.'

_publ_section_title
;
 van der Waals interactions to control amide cis--trans isomerism
;
_journal_issue 26
_journal_name_full 'New Journal of Chemistry'
_journal_page_first 12470
_journal_page_last 12473
_journal_paper_doi 10.1039/D2NJ01457B
_journal_volume 46
_journal_year 2022
_chemical_absolute_configuration rm
_chemical_formula_moiety 'C15 H26 N2 O4'
_chemical_formula_sum 'C15 H26 N2 O4'
_chemical_formula_weight 298.38
_chemical_name_common Ibu-Pro-Val-OMe
_space_group_IT_number 1
_space_group_name_Hall 'P 1'
_space_group_name_H-M_alt 'P 1'
_symmetry_cell_setting triclinic
_symmetry_space_group_name_H-M 'P 1'
_atom_sites_solution_hydrogens geom
_atom_sites_solution_primary direct
_atom_sites_solution_secondary difmap
_audit_creation_method SHELXL-97
_audit_update_record
;
2014-03-27 deposited with the CCDC.	2022-06-08 downloaded from the CCDC.
;
_cell_angle_alpha 92.153(13)
_cell_angle_beta 96.035(13)
_cell_angle_gamma 94.714(12)
_cell_formula_units_Z 2
_cell_length_a 8.900(2)
_cell_length_b 8.958(2)
_cell_length_c 10.397(2)
_cell_measurement_temperature 100(2)
_cell_volume 820.6(3)
_computing_cell_refinement 'BRUKER SMART APEX CCD'
_computing_data_collection 'BRUKER SMART APEX CCD'
_computing_data_reduction 'BRUKER SAINT'
_computing_molecular_graphics ORTEP-III
_computing_publication_material 'WinGX v1.80.05'
_computing_structure_refinement 'SHELXL-97 (Sheldrick, 2008)'
_computing_structure_solution SHELXS-97
_diffrn_ambient_temperature 100(2)
_diffrn_detector_area_resol_mean 0.3
_diffrn_measured_fraction_theta_full 0.993
_diffrn_measured_fraction_theta_max 0.993
_diffrn_measurement_device_type 'BRUKER SMART APEX CCD'
_diffrn_measurement_method OMEGA
_diffrn_radiation_monochromator graphite
_diffrn_radiation_source 'fine-focus sealed tube'
_diffrn_radiation_type MoK\a
_diffrn_radiation_wavelength 0.71073
_diffrn_reflns_av_R_equivalents 0.0425
_diffrn_reflns_av_sigmaI/netI 0.0593
_diffrn_reflns_limit_h_max 10
_diffrn_reflns_limit_h_min -10
_diffrn_reflns_limit_k_max 10
_diffrn_reflns_limit_k_min -11
_diffrn_reflns_limit_l_max 12
_diffrn_reflns_limit_l_min -12
_diffrn_reflns_number 12266
_diffrn_reflns_theta_full 26.00
_diffrn_reflns_theta_max 26.00
_diffrn_reflns_theta_min 1.97
_exptl_absorpt_coefficient_mu 0.087
_exptl_crystal_density_diffrn 1.208
_exptl_crystal_density_method 'not measured'
_exptl_crystal_description block
_exptl_crystal_F_000 324
_exptl_crystal_size_max 0.30
_exptl_crystal_size_mid 0.20
_exptl_crystal_size_min 0.15
_refine_diff_density_max 0.192
_refine_diff_density_min -0.194
_refine_diff_density_rms 0.043
_refine_ls_abs_structure_details 'Flack H D (1983), Acta Cryst. A39, 876-881'
_refine_ls_abs_structure_Flack 0.6(9)
_refine_ls_extinction_method none
_refine_ls_goodness_of_fit_ref 0.845
_refine_ls_hydrogen_treatment mixed
_refine_ls_matrix_type full
_refine_ls_number_parameters 389
_refine_ls_number_reflns 5408
_refine_ls_number_restraints 3
_refine_ls_restrained_S_all 0.844
_refine_ls_R_factor_all 0.0493
_refine_ls_R_factor_gt 0.0431
_refine_ls_shift/su_max 0.001
_refine_ls_shift/su_mean 0.000
_refine_ls_structure_factor_coef Fsqd
_refine_ls_weighting_details 'calc w=1/[\s^2^(Fo^2^)+(0.1000P)^2^+0.0000P] where P=(Fo^2^+2Fc^2^)/3'
_refine_ls_weighting_scheme calc
_refine_ls_wR_factor_gt 0.1160
_refine_ls_wR_factor_ref 0.1218
_reflns_number_gt 4838
_reflns_number_total 5408
_reflns_threshold_expression >2sigma(I)
_cod_data_source_file d2nj01457b2.cif
_cod_data_source_block new
_cod_depositor_comments
;
          Adding full bibliography for 7061595.cif.

2024-12-16
Z value and formula fixed to values more according to usual
chemical conventions.                 miguel
;
_cod_original_formula_sum 'C30 H52 N4 O8'
_cod_original_formula_weight 596.76
_cod_original_formula_moiety 'C30 H52 N4 O8'
_cod_original_formula_units_Z 1
_cod_original_sg_symbol_H-M P1
_cod_database_code 7061595

loop_
_symmetry_equiv_pos_as_xyz
'x, y, z'

loop_
_atom_site_label
_atom_site_type_symbol
_atom_site_fract_x
_atom_site_fract_y
_atom_site_fract_z
_atom_site_U_iso_or_equiv
_atom_site_adp_type
_atom_site_occupancy
_atom_site_symmetry_multiplicity
_atom_site_calc_flag
_atom_site_refinement_flags
_atom_site_disorder_assembly
_atom_site_disorder_group
O1 O 1.1289(2) 0.46178(19) 0.01930(17) 0.0243(4) Uani 1 1 d . . .
O2 O 1.1445(3) 0.6989(2) -0.0410(3) 0.0534(7) Uani 1 1 d . . .
O3 O 0.9058(2) 0.8137(2) 0.29424(16) 0.0266(4) Uani 1 1 d . . .
O4 O 0.6188(2) 1.17510(19) 0.35775(16) 0.0225(4) Uani 1 1 d . . .
O5 O 0.2000(2) 0.58084(19) 0.56684(19) 0.0257(4) Uani 1 1 d . . .
O6 O 0.1616(2) 0.33041(19) 0.56506(18) 0.0240(4) Uani 1 1 d . . .
O7 O 0.4453(2) 0.24469(19) 0.77566(16) 0.0216(4) Uani 1 1 d . . .
O8 O 0.7381(2) -0.1134(2) 0.85975(17) 0.0259(4) Uani 1 1 d . . .
N1 N 0.8062(2) 1.1031(2) 0.24771(19) 0.0183(4) Uani 1 1 d . . .
N2 N 0.8985(2) 0.7646(2) 0.07732(19) 0.0179(4) Uani 1 1 d . . .
H4 H 0.8757 0.7990 0.0023 0.022 Uiso 1 1 calc R . .
N3 N 0.5411(2) -0.0465(2) 0.72696(19) 0.0163(4) Uani 1 1 d . . .
N4 N 0.4644(2) 0.2966(2) 0.56554(19) 0.0167(4) Uani 1 1 d . . .
H30 H 0.4938 0.2654 0.4939 0.020 Uiso 1 1 calc R . .
C1 C 0.4594(3) 1.0888(3) 0.0853(2) 0.0267(6) Uani 1 1 d . . .
H9 H 0.4160 1.1673 0.1303 0.040 Uiso 1 1 calc R . .
H10 H 0.3801 1.0268 0.0342 0.040 Uiso 1 1 calc R . .
H1 H 0.5291 1.1319 0.0296 0.040 Uiso 1 1 calc R . .
C2 C 0.5440(3) 0.9930(3) 0.1839(2) 0.0196(5) Uani 1 1 d . . .
H8 H 0.5964 0.9192 0.1376 0.024 Uiso 1 1 calc R . .
C3 C 0.6594(3) 1.0949(3) 0.2699(2) 0.0169(5) Uani 1 1 d . . .
C4 C 0.8703(3) 1.0177(3) 0.1472(2) 0.0178(5) Uani 1 1 d . . .
H17 H 0.8101 1.0219 0.0631 0.021 Uiso 1 1 calc R . .
C5 C 0.8909(3) 0.8538(3) 0.1817(2) 0.0176(5) Uani 1 1 d . . .
C6 C 0.9433(3) 0.6126(3) 0.0839(2) 0.0164(5) Uani 1 1 d . . .
H25 H 0.9708 0.5936 0.1752 0.020 Uiso 1 1 calc R . .
C7 C 1.0833(3) 0.6005(3) 0.0139(3) 0.0221(6) Uani 1 1 d . . .
C8 C 1.2527(4) 0.4319(4) -0.0548(3) 0.0355(7) Uani 1 1 d . . .
H2 H 1.2238 0.4476 -0.1446 0.053 Uiso 1 1 calc R . .
H3 H 1.2761 0.3300 -0.0451 0.053 Uiso 1 1 calc R . .
H26 H 1.3402 0.4984 -0.0241 0.053 Uiso 1 1 calc R . .
C9 C 0.4323(3) 0.9111(3) 0.2647(3) 0.0306(6) Uani 1 1 d . . .
H6 H 0.4861 0.8502 0.3246 0.046 Uiso 1 1 calc R . .
H5 H 0.3583 0.8486 0.2086 0.046 Uiso 1 1 calc R . .
H7 H 0.3822 0.9831 0.3116 0.046 Uiso 1 1 calc R . .
C10 C 0.9199(3) 1.2081(3) 0.3234(2) 0.0226(6) Uani 1 1 d . . .
H12 H 0.9133 1.2004 0.4155 0.027 Uiso 1 1 calc R . .
H11 H 0.9075 1.3106 0.3004 0.027 Uiso 1 1 calc R . .
C11 C 1.0702(3) 1.1584(3) 0.2865(3) 0.0255(6) Uani 1 1 d . . .
H13 H 1.1477 1.2418 0.2935 0.031 Uiso 1 1 calc R . .
H14 H 1.1051 1.0796 0.3406 0.031 Uiso 1 1 calc R . .
C12 C 1.0299(3) 1.1012(3) 0.1467(3) 0.0221(6) Uani 1 1 d . . .
H15 H 1.1021 1.0335 0.1208 0.027 Uiso 1 1 calc R . .
H16 H 1.0270 1.1834 0.0887 0.027 Uiso 1 1 calc R . .
C13 C 0.8141(3) 0.4941(3) 0.0302(2) 0.0213(6) Uani 1 1 d . . .
H24 H 0.8511 0.3950 0.0423 0.026 Uiso 1 1 calc R . .
C14 C 0.7693(4) 0.5079(3) -0.1150(3) 0.0325(7) Uani 1 1 d . . .
H18 H 0.6910 0.4306 -0.1453 0.049 Uiso 1 1 calc R . .
H19 H 0.8561 0.4973 -0.1610 0.049 Uiso 1 1 calc R . .
H20 H 0.7326 0.6043 -0.1297 0.049 Uiso 1 1 calc R . .
C15 C 0.6789(3) 0.5039(3) 0.1064(3) 0.0348(7) Uani 1 1 d . . .
H23 H 0.6418 0.6011 0.0982 0.052 Uiso 1 1 calc R . .
H22 H 0.7089 0.4884 0.1960 0.052 Uiso 1 1 calc R . .
H21 H 0.6002 0.4282 0.0733 0.052 Uiso 1 1 calc R . .
C16 C 0.9272(3) 0.1361(3) 0.7938(3) 0.0291(6) Uani 1 1 d . . .
H38 H 0.8855 0.1973 0.8566 0.044 Uiso 1 1 calc R . .
H37 H 0.9948 0.1976 0.7477 0.044 Uiso 1 1 calc R . .
H27 H 0.9819 0.0610 0.8370 0.044 Uiso 1 1 calc R . .
C17 C 0.7993(3) 0.0605(3) 0.6989(2) 0.0179(5) Uani 1 1 d . . .
H39 H 0.7442 0.1370 0.6539 0.021 Uiso 1 1 calc R . .
C18 C 0.6907(3) -0.0378(3) 0.7693(2) 0.0178(5) Uani 1 1 d . . .
C19 C 0.4687(3) 0.0392(3) 0.6239(2) 0.0158(5) Uani 1 1 d . . .
H43 H 0.5191 0.0304 0.5449 0.019 Uiso 1 1 calc R . .
C20 C 0.4611(3) 0.2028(3) 0.6651(2) 0.0150(5) Uani 1 1 d . . .
C21 C 0.4195(3) 0.4482(3) 0.5772(2) 0.0153(5) Uani 1 1 d . . .
H44 H 0.4614 0.4910 0.6629 0.018 Uiso 1 1 calc R . .
C22 C 0.2461(3) 0.4425(3) 0.5702(2) 0.0162(5) Uani 1 1 d . . .
C23 C 0.0368(3) 0.5907(3) 0.5519(3) 0.0310(7) Uani 1 1 d . . .
H52 H -0.0099 0.5183 0.4863 0.047 Uiso 1 1 calc R . .
H29 H 0.0154 0.6895 0.5270 0.047 Uiso 1 1 calc R . .
H28 H -0.0028 0.5708 0.6325 0.047 Uiso 1 1 calc R . .
C24 C 0.4312(3) -0.1460(3) 0.7871(2) 0.0202(5) Uani 1 1 d . . .
H31 H 0.4483 -0.1354 0.8808 0.024 Uiso 1 1 calc R . .
H32 H 0.4370 -0.2501 0.7602 0.024 Uiso 1 1 calc R . .
C25 C 0.2785(3) -0.0916(3) 0.7368(3) 0.0220(5) Uani 1 1 d . . .
H35 H 0.1985 -0.1727 0.7308 0.026 Uiso 1 1 calc R . .
H36 H 0.2521 -0.0107 0.7924 0.026 Uiso 1 1 calc R . .
C26 C 0.3049(3) -0.0371(3) 0.6031(2) 0.0199(5) Uani 1 1 d . . .
H33 H 0.2329 0.0338 0.5749 0.024 Uiso 1 1 calc R . .
H34 H 0.2966 -0.1204 0.5395 0.024 Uiso 1 1 calc R . .
C27 C 0.8616(3) -0.0415(3) 0.6002(3) 0.0300(7) Uani 1 1 d . . .
H42 H 0.9052 -0.1231 0.6434 0.045 Uiso 1 1 calc R . .
H41 H 0.9381 0.0147 0.5590 0.045 Uiso 1 1 calc R . .
H40 H 0.7808 -0.0802 0.5362 0.045 Uiso 1 1 calc R . .
C28 C 0.4816(3) 0.5492(3) 0.4754(2) 0.0179(5) Uani 1 1 d . . .
H45 H 0.4522 0.6503 0.4933 0.022 Uiso 1 1 calc R . .
C29 C 0.4136(3) 0.5006(3) 0.3387(2) 0.0210(5) Uani 1 1 d . . .
H47 H 0.4410 0.4020 0.3175 0.032 Uiso 1 1 calc R . .
H46 H 0.4516 0.5697 0.2789 0.032 Uiso 1 1 calc R . .
H48 H 0.3052 0.4995 0.3332 0.032 Uiso 1 1 calc R . .
C30 C 0.6562(3) 0.5590(3) 0.4895(3) 0.0246(6) Uani 1 1 d . . .
H49 H 0.6892 0.4617 0.4717 0.037 Uiso 1 1 calc R . .
H50 H 0.6947 0.5934 0.5761 0.037 Uiso 1 1 calc R . .
H51 H 0.6935 0.6280 0.4294 0.037 Uiso 1 1 calc R . .

loop_
_atom_site_aniso_label
_atom_site_aniso_U_11
_atom_site_aniso_U_22
_atom_site_aniso_U_33
_atom_site_aniso_U_23
_atom_site_aniso_U_13
_atom_site_aniso_U_12
O1 0.0246(10) 0.0221(10) 0.0296(10) 0.0046(8) 0.0091(8) 0.0132(8)
O2 0.0481(15) 0.0356(13) 0.0893(19) 0.0323(13) 0.0457(14) 0.0185(11)
O3 0.0451(12) 0.0205(10) 0.0159(9) 0.0033(7) 0.0059(8) 0.0086(8)
O4 0.0219(10) 0.0246(10) 0.0220(9) -0.0032(8) 0.0056(7) 0.0066(8)
O5 0.0156(9) 0.0168(9) 0.0453(11) -0.0025(8) 0.0034(8) 0.0065(7)
O6 0.0175(10) 0.0203(10) 0.0338(10) 0.0043(8) 0.0003(8) 0.0008(8)
O7 0.0283(10) 0.0209(9) 0.0168(9) 0.0019(7) 0.0049(7) 0.0058(8)
O8 0.0308(11) 0.0225(9) 0.0238(10) 0.0059(8) -0.0053(8) 0.0071(8)
N1 0.0175(11) 0.0177(11) 0.0196(10) -0.0031(9) 0.0013(8) 0.0036(8)
N2 0.0246(12) 0.0162(10) 0.0135(10) 0.0027(8) 0.0000(9) 0.0068(9)
N3 0.0188(11) 0.0136(10) 0.0167(10) 0.0036(8) 0.0012(8) 0.0030(8)
N4 0.0220(11) 0.0140(10) 0.0154(10) 0.0029(8) 0.0045(8) 0.0064(8)
C1 0.0303(16) 0.0287(15) 0.0209(13) 0.0019(11) 0.0003(11) 0.0049(12)
C2 0.0190(13) 0.0195(13) 0.0208(12) -0.0005(10) 0.0019(10) 0.0046(10)
C3 0.0216(14) 0.0139(12) 0.0165(12) 0.0015(10) 0.0048(10) 0.0060(10)
C4 0.0208(13) 0.0169(12) 0.0168(12) 0.0000(10) 0.0036(10) 0.0055(10)
C5 0.0175(13) 0.0196(13) 0.0173(12) 0.0025(10) 0.0057(10) 0.0049(10)
C6 0.0223(13) 0.0140(12) 0.0142(11) 0.0040(9) 0.0012(10) 0.0089(10)
C7 0.0203(14) 0.0234(14) 0.0235(13) 0.0044(11) 0.0023(11) 0.0071(11)
C8 0.0345(18) 0.0373(17) 0.0401(17) 0.0053(14) 0.0167(14) 0.0181(14)
C9 0.0333(17) 0.0277(15) 0.0293(15) 0.0046(12) 0.0014(13) -0.0060(13)
C10 0.0245(14) 0.0199(13) 0.0223(13) -0.0023(11) -0.0010(11) 0.0011(11)
C11 0.0211(14) 0.0233(14) 0.0313(15) -0.0025(11) 0.0008(11) 0.0006(11)
C12 0.0225(14) 0.0194(13) 0.0254(13) 0.0020(11) 0.0057(11) 0.0032(10)
C13 0.0224(14) 0.0159(13) 0.0267(14) 0.0033(11) 0.0024(11) 0.0068(11)
C14 0.0393(18) 0.0221(15) 0.0326(16) -0.0034(12) -0.0116(13) 0.0042(13)
C15 0.0227(15) 0.0308(16) 0.0530(19) 0.0037(14) 0.0109(14) 0.0057(13)
C16 0.0258(15) 0.0276(15) 0.0332(15) 0.0007(12) 0.0030(12) -0.0004(12)
C17 0.0190(13) 0.0155(12) 0.0202(12) 0.0043(10) 0.0009(10) 0.0072(10)
C18 0.0233(14) 0.0128(12) 0.0169(12) -0.0008(10) -0.0022(10) 0.0055(10)
C19 0.0164(12) 0.0158(12) 0.0159(11) 0.0032(10) 0.0018(9) 0.0039(9)
C20 0.0105(12) 0.0157(12) 0.0187(12) 0.0022(9) -0.0006(9) 0.0036(9)
C21 0.0173(13) 0.0129(12) 0.0165(11) -0.0007(9) 0.0021(9) 0.0060(9)
C22 0.0193(13) 0.0163(12) 0.0134(11) 0.0014(9) 0.0007(9) 0.0049(10)
C23 0.0152(14) 0.0290(15) 0.0494(18) -0.0027(13) 0.0017(13) 0.0094(11)
C24 0.0239(14) 0.0176(13) 0.0200(12) 0.0033(10) 0.0033(10) 0.0044(10)
C25 0.0171(13) 0.0245(14) 0.0243(13) 0.0019(11) 0.0023(10) 0.0013(10)
C26 0.0199(13) 0.0172(12) 0.0220(13) 0.0023(10) -0.0024(10) 0.0031(10)
C27 0.0318(17) 0.0303(16) 0.0294(15) -0.0034(12) 0.0070(12) 0.0092(13)
C28 0.0184(13) 0.0117(11) 0.0244(13) 0.0034(10) 0.0036(10) 0.0030(10)
C29 0.0231(14) 0.0191(13) 0.0221(13) 0.0047(10) 0.0049(11) 0.0039(11)
C30 0.0188(14) 0.0196(14) 0.0363(15) 0.0046(12) 0.0062(11) 0.0015(11)

loop_
_atom_type_symbol
_atom_type_description
_atom_type_scat_dispersion_real
_atom_type_scat_dispersion_imag
_atom_type_scat_source
C C 0.0033 0.0016 'International Tables Vol C Tables 4.2.6.8 and 6.1.1.4'
H H 0.0000 0.0000 'International Tables Vol C Tables 4.2.6.8 and 6.1.1.4'
N N 0.0061 0.0033 'International Tables Vol C Tables 4.2.6.8 and 6.1.1.4'
O O 0.0106 0.0060 'International Tables Vol C Tables 4.2.6.8 and 6.1.1.4'

loop_
_geom_angle_atom_site_label_1
_geom_angle_atom_site_label_2
_geom_angle_atom_site_label_3
_geom_angle
_geom_angle_site_symmetry_1
_geom_angle_site_symmetry_3
_geom_angle_publ_flag
C7 O1 C8 116.0(2) . . ?
C22 O5 C23 116.1(2) . . ?
C3 N1 C4 126.2(2) . . ?
C3 N1 C10 121.3(2) . . ?
C4 N1 C10 112.53(19) . . ?
C5 N2 C6 123.4(2) . . ?
C5 N2 H4 118.3 . . ?
C6 N2 H4 118.3 . . ?
C18 N3 C19 126.46(19) . . ?
C18 N3 C24 120.9(2) . . ?
C19 N3 C24 112.66(19) . . ?
C20 N4 C21 121.64(18) . . ?
C20 N4 H30 119.2 . . ?
C21 N4 H30 119.2 . . ?
C2 C1 H9 109.5 . . ?
C2 C1 H10 109.5 . . ?
H9 C1 H10 109.5 . . ?
C2 C1 H1 109.5 . . ?
H9 C1 H1 109.5 . . ?
H10 C1 H1 109.5 . . ?
C3 C2 C9 110.4(2) . . ?
C3 C2 C1 108.5(2) . . ?
C9 C2 C1 110.3(2) . . ?
C3 C2 H8 109.2 . . ?
C9 C2 H8 109.2 . . ?
C1 C2 H8 109.2 . . ?
O4 C3 N1 119.9(2) . . ?
O4 C3 C2 120.3(2) . . ?
N1 C3 C2 119.7(2) . . ?
N1 C4 C5 113.02(19) . . ?
N1 C4 C12 102.33(19) . . ?
C5 C4 C12 108.1(2) . . ?
N1 C4 H17 111.0 . . ?
C5 C4 H17 111.0 . . ?
C12 C4 H17 111.0 . . ?
O3 C5 N2 124.7(2) . . ?
O3 C5 C4 122.8(2) . . ?
N2 C5 C4 112.4(2) . . ?
N2 C6 C7 109.16(19) . . ?
N2 C6 C13 112.6(2) . . ?
C7 C6 C13 111.5(2) . . ?
N2 C6 H25 107.8 . . ?
C7 C6 H25 107.8 . . ?
C13 C6 H25 107.8 . . ?
O2 C7 O1 123.7(2) . . ?
O2 C7 C6 125.5(2) . . ?
O1 C7 C6 110.8(2) . . ?
O1 C8 H2 109.5 . . ?
O1 C8 H3 109.5 . . ?
H2 C8 H3 109.5 . . ?
O1 C8 H26 109.5 . . ?
H2 C8 H26 109.5 . . ?
H3 C8 H26 109.5 . . ?
C2 C9 H6 109.5 . . ?
C2 C9 H5 109.5 . . ?
H6 C9 H5 109.5 . . ?
C2 C9 H7 109.5 . . ?
H6 C9 H7 109.5 . . ?
H5 C9 H7 109.5 . . ?
N1 C10 C11 103.5(2) . . ?
N1 C10 H12 111.1 . . ?
C11 C10 H12 111.1 . . ?
N1 C10 H11 111.1 . . ?
C11 C10 H11 111.1 . . ?
H12 C10 H11 109.0 . . ?
C12 C11 C10 102.7(2) . . ?
C12 C11 H13 111.2 . . ?
C10 C11 H13 111.2 . . ?
C12 C11 H14 111.2 . . ?
C10 C11 H14 111.2 . . ?
H13 C11 H14 109.1 . . ?
C11 C12 C4 103.4(2) . . ?
C11 C12 H15 111.1 . . ?
C4 C12 H15 111.1 . . ?
C11 C12 H16 111.1 . . ?
C4 C12 H16 111.1 . . ?
H15 C12 H16 109.0 . . ?
C15 C13 C14 111.4(2) . . ?
C15 C13 C6 110.3(2) . . ?
C14 C13 C6 112.0(2) . . ?
C15 C13 H24 107.7 . . ?
C14 C13 H24 107.7 . . ?
C6 C13 H24 107.7 . . ?
C13 C14 H18 109.5 . . ?
C13 C14 H19 109.5 . . ?
H18 C14 H19 109.5 . . ?
C13 C14 H20 109.5 . . ?
H18 C14 H20 109.5 . . ?
H19 C14 H20 109.5 . . ?
C13 C15 H23 109.5 . . ?
C13 C15 H22 109.5 . . ?
H23 C15 H22 109.5 . . ?
C13 C15 H21 109.5 . . ?
H23 C15 H21 109.5 . . ?
H22 C15 H21 109.5 . . ?
C17 C16 H38 109.5 . . ?
C17 C16 H37 109.5 . . ?
H38 C16 H37 109.5 . . ?
C17 C16 H27 109.5 . . ?
H38 C16 H27 109.5 . . ?
H37 C16 H27 109.5 . . ?
C18 C17 C16 110.6(2) . . ?
C18 C17 C27 106.8(2) . . ?
C16 C17 C27 110.7(2) . . ?
C18 C17 H39 109.6 . . ?
C16 C17 H39 109.6 . . ?
C27 C17 H39 109.6 . . ?
O8 C18 N3 120.5(2) . . ?
O8 C18 C17 121.0(2) . . ?
N3 C18 C17 118.4(2) . . ?
N3 C19 C20 112.69(19) . . ?
N3 C19 C26 102.75(19) . . ?
C20 C19 C26 108.24(19) . . ?
N3 C19 H43 111.0 . . ?
C20 C19 H43 111.0 . . ?
C26 C19 H43 111.0 . . ?
O7 C20 N4 123.2(2) . . ?
O7 C20 C19 123.2(2) . . ?
N4 C20 C19 113.48(19) . . ?
N4 C21 C22 109.12(19) . . ?
N4 C21 C28 112.30(18) . . ?
C22 C21 C28 111.75(19) . . ?
N4 C21 H44 107.8 . . ?
C22 C21 H44 107.8 . . ?
C28 C21 H44 107.8 . . ?
O6 C22 O5 123.9(2) . . ?
O6 C22 C21 125.5(2) . . ?
O5 C22 C21 110.6(2) . . ?
O5 C23 H52 109.5 . . ?
O5 C23 H29 109.5 . . ?
H52 C23 H29 109.5 . . ?
O5 C23 H28 109.5 . . ?
H52 C23 H28 109.5 . . ?
H29 C23 H28 109.5 . . ?
N3 C24 C25 103.17(19) . . ?
N3 C24 H31 111.1 . . ?
C25 C24 H31 111.1 . . ?
N3 C24 H32 111.1 . . ?
C25 C24 H32 111.1 . . ?
H31 C24 H32 109.1 . . ?
C26 C25 C24 103.4(2) . . ?
C26 C25 H35 111.1 . . ?
C24 C25 H35 111.1 . . ?
C26 C25 H36 111.1 . . ?
C24 C25 H36 111.1 . . ?
H35 C25 H36 109.0 . . ?
C25 C26 C19 103.3(2) . . ?
C25 C26 H33 111.1 . . ?
C19 C26 H33 111.1 . . ?
C25 C26 H34 111.1 . . ?
C19 C26 H34 111.1 . . ?
H33 C26 H34 109.1 . . ?
C17 C27 H42 109.5 . . ?
C17 C27 H41 109.5 . . ?
H42 C27 H41 109.5 . . ?
C17 C27 H40 109.5 . . ?
H42 C27 H40 109.5 . . ?
H41 C27 H40 109.5 . . ?
C29 C28 C21 112.4(2) . . ?
C29 C28 C30 112.1(2) . . ?
C21 C28 C30 110.5(2) . . ?
C29 C28 H45 107.2 . . ?
C21 C28 H45 107.2 . . ?
C30 C28 H45 107.2 . . ?
C28 C29 H47 109.5 . . ?
C28 C29 H46 109.5 . . ?
H47 C29 H46 109.5 . . ?
C28 C29 H48 109.5 . . ?
H47 C29 H48 109.5 . . ?
H46 C29 H48 109.5 . . ?
C28 C30 H49 109.5 . . ?
C28 C30 H50 109.5 . . ?
H49 C30 H50 109.5 . . ?
C28 C30 H51 109.5 . . ?
H49 C30 H51 109.5 . . ?
H50 C30 H51 109.5 . . ?

loop_
_geom_bond_atom_site_label_1
_geom_bond_atom_site_label_2
_geom_bond_distance
_geom_bond_site_symmetry_2
_geom_bond_publ_flag
O1 C7 1.340(3) . ?
O1 C8 1.445(3) . ?
O2 C7 1.194(3) . ?
O3 C5 1.234(3) . ?
O4 C3 1.243(3) . ?
O5 C22 1.337(3) . ?
O5 C23 1.455(3) . ?
O6 C22 1.201(3) . ?
O7 C20 1.222(3) . ?
O8 C18 1.238(3) . ?
N1 C3 1.347(3) . ?
N1 C4 1.463(3) . ?
N1 C10 1.466(3) . ?
N2 C5 1.333(3) . ?
N2 C6 1.452(3) . ?
N2 H4 0.8600 . ?
N3 C18 1.353(3) . ?
N3 C19 1.466(3) . ?
N3 C24 1.473(3) . ?
N4 C20 1.359(3) . ?
N4 C21 1.451(3) . ?
N4 H30 0.8600 . ?
C1 C2 1.538(4) . ?
C1 H9 0.9600 . ?
C1 H10 0.9600 . ?
C1 H1 0.9600 . ?
C2 C3 1.509(4) . ?
C2 C9 1.528(4) . ?
C2 H8 0.9800 . ?
C4 C5 1.546(3) . ?
C4 C12 1.550(4) . ?
C4 H17 0.9800 . ?
C6 C7 1.516(3) . ?
C6 C13 1.543(4) . ?
C6 H25 0.9800 . ?
C8 H2 0.9600 . ?
C8 H3 0.9600 . ?
C8 H26 0.9600 . ?
C9 H6 0.9600 . ?
C9 H5 0.9600 . ?
C9 H7 0.9600 . ?
C10 C11 1.525(4) . ?
C10 H12 0.9700 . ?
C10 H11 0.9700 . ?
C11 C12 1.520(4) . ?
C11 H13 0.9700 . ?
C11 H14 0.9700 . ?
C12 H15 0.9700 . ?
C12 H16 0.9700 . ?
C13 C15 1.515(4) . ?
C13 C14 1.533(4) . ?
C13 H24 0.9800 . ?
C14 H18 0.9600 . ?
C14 H19 0.9600 . ?
C14 H20 0.9600 . ?
C15 H23 0.9600 . ?
C15 H22 0.9600 . ?
C15 H21 0.9600 . ?
C16 C17 1.521(4) . ?
C16 H38 0.9600 . ?
C16 H37 0.9600 . ?
C16 H27 0.9600 . ?
C17 C18 1.517(3) . ?
C17 C27 1.526(3) . ?
C17 H39 0.9800 . ?
C19 C20 1.520(3) . ?
C19 C26 1.549(4) . ?
C19 H43 0.9800 . ?
C21 C22 1.533(3) . ?
C21 C28 1.535(3) . ?
C21 H44 0.9800 . ?
C23 H52 0.9600 . ?
C23 H29 0.9600 . ?
C23 H28 0.9600 . ?
C24 C25 1.528(4) . ?
C24 H31 0.9700 . ?
C24 H32 0.9700 . ?
C25 C26 1.525(4) . ?
C25 H35 0.9700 . ?
C25 H36 0.9700 . ?
C26 H33 0.9700 . ?
C26 H34 0.9700 . ?
C27 H42 0.9600 . ?
C27 H41 0.9600 . ?
C27 H40 0.9600 . ?
C28 C29 1.518(4) . ?
C28 C30 1.540(4) . ?
C28 H45 0.9800 . ?
C29 H47 0.9600 . ?
C29 H46 0.9600 . ?
C29 H48 0.9600 . ?
C30 H49 0.9600 . ?
C30 H50 0.9600 . ?
C30 H51 0.9600 . ?

loop_
_geom_torsion_atom_site_label_1
_geom_torsion_atom_site_label_2
_geom_torsion_atom_site_label_3
_geom_torsion_atom_site_label_4
_geom_torsion
_geom_torsion_site_symmetry_1
_geom_torsion_site_symmetry_2
_geom_torsion_site_symmetry_3
_geom_torsion_site_symmetry_4
_geom_torsion_publ_flag
C4 N1 C3 O4 -179.1(2) . . . . ?
C10 N1 C3 O4 -1.5(3) . . . . ?
C4 N1 C3 C2 -1.7(3) . . . . ?
C10 N1 C3 C2 175.8(2) . . . . ?
C9 C2 C3 O4 -44.2(3) . . . . ?
C1 C2 C3 O4 76.7(3) . . . . ?
C9 C2 C3 N1 138.5(2) . . . . ?
C1 C2 C3 N1 -100.6(2) . . . . ?
C3 N1 C4 C5 -77.5(3) . . . . ?
C10 N1 C4 C5 104.7(2) . . . . ?
C3 N1 C4 C12 166.5(2) . . . . ?
C10 N1 C4 C12 -11.3(3) . . . . ?
C6 N2 C5 O3 -7.6(4) . . . . ?
C6 N2 C5 C4 169.1(2) . . . . ?
N1 C4 C5 O3 -24.8(3) . . . . ?
C12 C4 C5 O3 87.7(3) . . . . ?
N1 C4 C5 N2 158.5(2) . . . . ?
C12 C4 C5 N2 -89.0(2) . . . . ?
C5 N2 C6 C7 -120.0(2) . . . . ?
C5 N2 C6 C13 115.5(3) . . . . ?
C8 O1 C7 O2 -4.6(4) . . . . ?
C8 O1 C7 C6 174.1(2) . . . . ?
N2 C6 C7 O2 -2.0(4) . . . . ?
C13 C6 C7 O2 123.1(3) . . . . ?
N2 C6 C7 O1 179.3(2) . . . . ?
C13 C6 C7 O1 -55.6(3) . . . . ?
C3 N1 C10 C11 168.9(2) . . . . ?
C4 N1 C10 C11 -13.2(3) . . . . ?
N1 C10 C11 C12 32.5(3) . . . . ?
C10 C11 C12 C4 -39.7(3) . . . . ?
N1 C4 C12 C11 31.3(2) . . . . ?
C5 C4 C12 C11 -88.2(2) . . . . ?
N2 C6 C13 C15 -59.7(3) . . . . ?
C7 C6 C13 C15 177.1(2) . . . . ?
N2 C6 C13 C14 64.9(3) . . . . ?
C7 C6 C13 C14 -58.3(3) . . . . ?
C19 N3 C18 O8 178.1(2) . . . . ?
C24 N3 C18 O8 -0.1(3) . . . . ?
C19 N3 C18 C17 -4.9(3) . . . . ?
C24 N3 C18 C17 176.9(2) . . . . ?
C16 C17 C18 O8 -39.0(3) . . . . ?
C27 C17 C18 O8 81.5(3) . . . . ?
C16 C17 C18 N3 144.1(2) . . . . ?
C27 C17 C18 N3 -95.4(2) . . . . ?
C18 N3 C19 C20 -73.2(3) . . . . ?
C24 N3 C19 C20 105.1(2) . . . . ?
C18 N3 C19 C26 170.5(2) . . . . ?
C24 N3 C19 C26 -11.1(2) . . . . ?
C21 N4 C20 O7 -12.4(4) . . . . ?
C21 N4 C20 C19 163.8(2) . . . . ?
N3 C19 C20 O7 -33.1(3) . . . . ?
C26 C19 C20 O7 79.8(3) . . . . ?
N3 C19 C20 N4 150.6(2) . . . . ?
C26 C19 C20 N4 -96.5(2) . . . . ?
C20 N4 C21 C22 -75.1(3) . . . . ?
C20 N4 C21 C28 160.4(2) . . . . ?
C23 O5 C22 O6 -2.0(3) . . . . ?
C23 O5 C22 C21 176.3(2) . . . . ?
N4 C21 C22 O6 4.8(3) . . . . ?
C28 C21 C22 O6 129.6(2) . . . . ?
N4 C21 C22 O5 -173.45(19) . . . . ?
C28 C21 C22 O5 -48.6(3) . . . . ?
C18 N3 C24 C25 165.8(2) . . . . ?
C19 N3 C24 C25 -12.7(3) . . . . ?
N3 C24 C25 C26 31.6(2) . . . . ?
C24 C25 C26 C19 -38.7(2) . . . . ?
N3 C19 C26 C25 30.5(2) . . . . ?
C20 C19 C26 C25 -88.9(2) . . . . ?
N4 C21 C28 C29 66.1(3) . . . . ?
C22 C21 C28 C29 -56.9(3) . . . . ?
N4 C21 C28 C30 -59.9(3) . . . . ?
C22 C21 C28 C30 177.1(2) . . . . ?

loop_
_cod_changelog_entry_id
_cod_changelog_entry_author
_cod_changelog_entry_date
_cod_changelog_entry_text
1 'Vaitkus, Antanas' 2022-06-28T18:24:00+03:00
;
 Removed the '_chemical_name_systematic' data item that had an incorrect value.
;
